data_1573091
loop_
_publ_author_name
'Wang, Quanchao'
'Zhang, Qiuyue'
'Wang, Yizhou'
'Zou, Song'
'Ma, Yanping'
'Liang, Tongling'
'Sun, Wen-Hua'

_publ_section_title
;
 Axial-phenyl-constrained bis(imino)acenaphthene-nickel precatalysts
 enhance ethylene polymerization
;
_journal_issue 48
_journal_name_full 'Polymer Chemistry'
_journal_page_first 4993
_journal_page_last 5006
_journal_paper_doi 10.1039/D4PY01110D
_journal_volume 15
_journal_year 2024
_chemical_formula_moiety 'C38 H36 Br2 N2 Ni'
_chemical_formula_sum 'C38 H36 Br2 N2 Ni'
_chemical_formula_weight 739.22
_space_group_crystal_system monoclinic
_space_group_IT_number 14
_space_group_name_Hall '-P 2yn'
_space_group_name_H-M_alt 'P 1 21/n 1'
_atom_sites_solution_hydrogens geom
_atom_sites_solution_primary dual
_audit_creation_date 2024-10-26
_audit_creation_method
;
Olex2 1.3-alpha
(compiled 2020.05.22 svn.r1d9e7f8d for OlexSys, GUI svn.r6131)
;
_audit_update_record
;
2024-10-26 deposited with the CCDC.	2024-11-11 downloaded from the CCDC.
;
_cell_angle_alpha 90
_cell_angle_beta 110.829(7)
_cell_angle_gamma 90
_cell_formula_units_Z 4
_cell_length_a 12.9593(8)
_cell_length_b 15.7707(6)
_cell_length_c 17.4731(10)
_cell_measurement_reflns_used 9937
_cell_measurement_temperature 169.96(13)
_cell_measurement_theta_max 74.2440
_cell_measurement_theta_min 3.8350
_cell_volume 3337.7(3)
_computing_cell_refinement 'CrysAlisPro 1.171.42.94a (Rigaku OD, 2023)'
_computing_data_collection 'CrysAlisPro 1.171.42.94a (Rigaku OD, 2023)'
_computing_data_reduction 'CrysAlisPro 1.171.42.94a (Rigaku OD, 2023)'
_computing_molecular_graphics 'Olex2 1.3-alpha (Dolomanov et al., 2009)'
_computing_publication_material 'Olex2 1.3-alpha (Dolomanov et al., 2009)'
_computing_structure_refinement 'SHELXL 2017/1 (Sheldrick, 2015)'
_computing_structure_solution 'SHELXT 2014/5 (Sheldrick, 2014)'
_diffrn_ambient_environment N~2~
_diffrn_ambient_temperature 169.96(13)
_diffrn_detector 'Hybrid Pixel Array Detector'
_diffrn_detector_area_resol_mean 10.0000
_diffrn_detector_type HyPix
_diffrn_measured_fraction_theta_full 0.970
_diffrn_measured_fraction_theta_max 0.928
_diffrn_measurement_details
;
List of Runs (angles in degrees, time in seconds):

  # Type    Start    End  Width  t~exp~   \w     \q     \k     \f   Frames
#--------------------------------------------------------------------------
  1  \w    -43.00  -4.00   0.50    0.80    --  -47.09 106.00  -1.00   78
  2  \w    -79.00 -48.00   0.50    0.80    --  -47.09 106.00  -1.00   62
  3  \w     15.00  57.00   0.50    0.80    --   47.09-106.00-100.00   84
  4  \w     73.00 106.00   0.50    4.60    --  103.25-106.00-100.00   66
  5  \w     90.00 172.00   0.50    4.60    --  103.25 106.00  -1.00  164
  6  \w    -95.00 -69.00   0.50    4.60    -- -104.50 106.00  -1.00   52
  7  \w    -22.00  26.00   0.50    0.80    --  -47.09  19.00   0.00   96
  8  \w    -22.00  26.00   0.50    0.80    --  -47.09  19.00 -90.00   96
  9  \w    -28.00  23.00   0.50    0.80    --  -47.09  38.00 120.00  102
 10  \w     -5.00  22.00   0.50    0.80    --  -47.09  19.00  90.00   54
 11  \w    -26.00  30.00   0.50    0.80    --   47.09 -19.00-150.00  112
 12  \w     65.00 107.00   0.50    4.60    --  103.25 -77.00 -90.00   84
 13  \w     92.00 174.00   0.50    4.60    --  103.25  45.00 -30.00  164
 14  \w     42.00  74.00   0.50    4.60    --  103.25 -61.00 -60.00   64
 15  \w     51.00 106.00   0.50    4.60    --  103.25 -94.00 -90.00  110
 16  \w     31.00  74.00   0.50    4.60    --  103.25 -61.00-120.00   86
 17  \w     32.00  61.00   0.50    4.60    --  103.25 -61.00 -90.00   58
 18  \w    -68.00 -43.00   0.50    4.60    -- -104.50  61.00-150.00   50
 19  \w   -118.00 -92.00   0.50    4.60    -- -104.50 -30.00-180.00   52
 20  \w   -160.00-126.00   0.50    4.60    -- -104.50 -30.00-180.00   68
 21  \w    -67.00 -32.00   0.50    4.60    -- -104.50  61.00  30.00   70
 22  \w    -91.00 -32.00   0.50    4.60    -- -104.50  77.00  60.00  118
 23  \w    -63.00 -36.00   0.50    4.60    -- -104.50  61.00 150.00   54
 24  \w   -121.00 -95.00   0.50    4.60    -- -104.50 -15.00 150.00   52
 25  \w   -164.00-138.00   0.50    4.60    -- -104.50 -15.00 150.00   52
 26  \w    -68.00 -34.00   0.50    4.60    -- -104.50  61.00-180.00   68
 27  \w   -135.00-108.00   0.50    4.60    -- -104.50-106.00-100.00   54
;
_diffrn_measurement_device 'four-circle diffractometer'
_diffrn_measurement_device_type 'XtaLAB Synergy R, HyPix'
_diffrn_measurement_method '\w scans'
_diffrn_orient_matrix_type 'CrysAlisPro convention (1999,Acta A55,543-557)'
_diffrn_orient_matrix_UB_11 -0.0949626000
_diffrn_orient_matrix_UB_12 0.0549751000
_diffrn_orient_matrix_UB_13 -0.0561564000
_diffrn_orient_matrix_UB_21 -0.0390727000
_diffrn_orient_matrix_UB_22 0.0167026000
_diffrn_orient_matrix_UB_23 0.0720564000
_diffrn_orient_matrix_UB_31 0.0752474000
_diffrn_orient_matrix_UB_32 0.0789573000
_diffrn_orient_matrix_UB_33 0.0236066000
_diffrn_radiation_monochromator mirror
_diffrn_radiation_probe x-ray
_diffrn_radiation_type 'Cu K\a'
_diffrn_radiation_wavelength 1.54184
_diffrn_reflns_av_R_equivalents 0.0513
_diffrn_reflns_av_unetI/netI 0.0368
_diffrn_reflns_Laue_measured_fraction_full 0.970
_diffrn_reflns_Laue_measured_fraction_max 0.928
_diffrn_reflns_limit_h_max 16
_diffrn_reflns_limit_h_min -16
_diffrn_reflns_limit_k_max 19
_diffrn_reflns_limit_k_min -18
_diffrn_reflns_limit_l_max 20
_diffrn_reflns_limit_l_min -20
_diffrn_reflns_number 23084
_diffrn_reflns_point_group_measured_fraction_full 0.970
_diffrn_reflns_point_group_measured_fraction_max 0.928
_diffrn_reflns_theta_full 67.684
_diffrn_reflns_theta_max 76.245
_diffrn_reflns_theta_min 3.897
_diffrn_source 'Rotating-anode X-ray tube'
_diffrn_source_type 'PhotonJet R (Cu) X-ray Source'
_exptl_absorpt_coefficient_mu 3.852
_exptl_absorpt_correction_T_max 1.00000
_exptl_absorpt_correction_T_min 0.87768
_exptl_absorpt_correction_type multi-scan
_exptl_absorpt_process_details
;
CrysAlisPro 1.171.42.94a (Rigaku Oxford Diffraction, 2023)
Empirical absorption correction using spherical harmonics,
implemented in SCALE3 ABSPACK scaling algorithm.
;
_exptl_crystal_colour red
_exptl_crystal_colour_primary red
_exptl_crystal_density_diffrn 1.471
_exptl_crystal_description needle
_exptl_crystal_F_000 1504
_exptl_crystal_size_max 0.1
_exptl_crystal_size_mid 0.06
_exptl_crystal_size_min 0.05
_refine_diff_density_max 1.342
_refine_diff_density_min -0.916
_refine_diff_density_rms 0.119
_refine_ls_extinction_method none
_refine_ls_goodness_of_fit_ref 1.089
_refine_ls_hydrogen_treatment constr
_refine_ls_matrix_type full
_refine_ls_number_parameters 578
_refine_ls_number_reflns 6489
_refine_ls_number_restraints 876
_refine_ls_restrained_S_all 1.041
_refine_ls_R_factor_all 0.1371
_refine_ls_R_factor_gt 0.1279
_refine_ls_shift/su_max 0.000
_refine_ls_shift/su_mean 0.000
_refine_ls_structure_factor_coef Fsqd
_refine_ls_weighting_details 'w=1/[\s^2^(Fo^2^)+47.1369P] where P=(Fo^2^+2Fc^2^)/3'
_refine_ls_weighting_scheme calc
_refine_ls_wR_factor_gt 0.2355
_refine_ls_wR_factor_ref 0.2391
_reflns_Friedel_coverage 0.000
_reflns_number_gt 5535
_reflns_number_total 6489
_reflns_threshold_expression 'I > 2\s(I)'
_cod_data_source_file d4py01110d2.cif
_cod_data_source_block Ni2
_cod_depositor_comments 'Adding full bibliography for 1573091--1573092.cif.'
_cod_database_code 1573091
_shelx_shelxl_version_number 2017/1
_chemical_oxdiff_formula 'C H N Ni Br'
_shelx_space_group_comment
;
The symmetry employed for this shelxl refinement is uniquely defined
by the following loop, which should always be used as a source of
symmetry information in preference to the above space-group names.
They are only intended as comments.
;
_reflns_odcompleteness_completeness 96.63
_reflns_odcompleteness_iscentric 1
_reflns_odcompleteness_theta 66.97
_olex2_refinement_description
;
1. Fixed Uiso
 At 1.2 times of:
  All C(H) groups, All C(H,H) groups
 At 1.5 times of:
  All C(H,H,H) groups
2. Restrained distances
 C2AA-C1AA = C6AA-C1AA = C6AA-C5AA = C5AA-C4AA = C4AA-C3AA = C3AA-C2AA
 1.4 with sigma of 0.02
 C38-C37 = C0AA-C013 = C28-C27 = C36-C35
 1.54 with sigma of 0.01
 C26-C25 = C13A-C0 = C5BA-C39 = C7AB-C1BA
 1.54 with sigma of 0.01
 C5AA-C25 = C1AA-C0 = C5BA-C4BA = C8AA-C1BA
 1.49 with sigma of 0.02
 C24-C013 = C27-C20 = C37-C34 = C35-C30
 1.49 with sigma of 0.02
 C13-C14 = C18-C17 = C16-C15
 1.39 with sigma of 0.01
 C5-C4 = C4-C3 = C3-C12 = C12-C11 = C11-C10 = C9-C10 = C9-C8 = C6-C5 = C7-C12 =
  C8-C7
 1.39 with sigma of 0.01
3. Rigid bond restraints
 C27, C28
 with sigma for 1-2 distances of 0.001 and sigma for 1-3 distances of 0.001
4. Uiso/Uaniso restraints and constraints
C27 \\sim C28 \\sim C13A \\sim C0 \\sim C1AA \\sim C2AA \\sim C19 \\sim C23
\\sim C20 \\sim C24 \\sim C21 \\sim C22 \\sim C3AA \\sim C4AA \\sim C5AA \\sim
C6AA \\sim C013 \\sim C0AA \\sim C25 \\sim C26: within 1.7A with sigma of 0.02
and sigma for terminal atoms of 0.04 within 1.7A
C29 \\sim C30 \\sim C34 \\sim C31 \\sim C32 \\sim C33 \\sim C37 \\sim C38 \\sim
C36 \\sim C8AA \\sim C9AA \\sim C0BA \\sim C2BA \\sim C3BA \\sim C4BA \\sim
C5BA \\sim C39 \\sim C35 \\sim C1BA \\sim C7AB: within 1.7A with sigma of 0.02
and sigma for terminal atoms of 0.04 within 1.7A
Uanis(C20) \\sim Ueq, Uanis(C27) \\sim Ueq, Uanis(C28) \\sim Ueq, Uanis(C13A)
\\sim Ueq, Uanis(C0) \\sim Ueq, Uanis(C1AA) \\sim Ueq, Uanis(C2AA) \\sim Ueq,
Uanis(C6AA) \\sim Ueq, Uanis(C23) \\sim Ueq, Uanis(C24) \\sim Ueq, Uanis(C22)
\\sim Ueq, Uanis(C013) \\sim Ueq, Uanis(C0AA) \\sim Ueq, Uanis(C3AA) \\sim Ueq,
Uanis(C4AA) \\sim Ueq, Uanis(C5AA) \\sim Ueq, Uanis(C25) \\sim Ueq, Uanis(C26)
\\sim Ueq, Uanis(C19) \\sim Ueq, Uanis(C21) \\sim Ueq: with sigma of 0.01 and
sigma for terminal atoms of 0.02
Uanis(C30) \\sim Ueq, Uanis(C34) \\sim Ueq, Uanis(C31) \\sim Ueq, Uanis(C32)
\\sim Ueq, Uanis(C33) \\sim Ueq, Uanis(C37) \\sim Ueq, Uanis(C38) \\sim Ueq,
Uanis(C9AA) \\sim Ueq, Uanis(C2BA) \\sim Ueq, Uanis(C3BA) \\sim Ueq,
Uanis(C4BA) \\sim Ueq, Uanis(C5BA) \\sim Ueq, Uanis(C39) \\sim Ueq, Uanis(C35)
\\sim Ueq, Uanis(C36) \\sim Ueq, Uanis(C8AA) \\sim Ueq, Uanis(C1BA) \\sim Ueq,
Uanis(C7AB) \\sim Ueq, Uanis(C29) \\sim Ueq, Uanis(C0BA) \\sim Ueq: with sigma
of 0.01 and sigma for terminal atoms of 0.02
Uanis(C15) \\sim Ueq, Uanis(C16) \\sim Ueq, Uanis(C17) \\sim Ueq, Uanis(C18)
\\sim Ueq, Uanis(C13) \\sim Ueq, Uanis(C14) \\sim Ueq: with sigma of 0.01 and
sigma for terminal atoms of 0.02
Uanis(C7) \\sim Ueq, Uanis(C6) \\sim Ueq, Uanis(C5) \\sim Ueq, Uanis(C4) \\sim
Ueq, Uanis(C3) \\sim Ueq, Uanis(C12) \\sim Ueq, Uanis(C11) \\sim Ueq,
Uanis(C10) \\sim Ueq, Uanis(C9) \\sim Ueq, Uanis(C8) \\sim Ueq: with sigma of
0.01 and sigma for terminal atoms of 0.02
5. Others
 Sof(C13A)=Sof(H13A)=Sof(H13B)=Sof(H13C)=Sof(C0)=Sof(H0A)=Sof(H0B)=Sof(C1AA)=
 Sof(C2AA)=Sof(H2AA)=Sof(C3AA)=Sof(H3AA)=Sof(C4AA)=Sof(H4AA)=Sof(C5AA)=Sof(C25)=
 Sof(H25A)=Sof(H25B)=Sof(C26)=Sof(H26A)=Sof(H26B)=Sof(H26C)=Sof(C6AA)=1-FVAR(1)
 Sof(C19)=Sof(C23)=Sof(H23)=Sof(C20)=Sof(C24)=Sof(C21)=Sof(H21)=Sof(C22)=
 Sof(H22)=Sof(C27)=Sof(H27A)=Sof(H27B)=Sof(C013)=Sof(H01A)=Sof(H01B)=Sof(C28)=
 Sof(H28A)=Sof(H28B)=Sof(H28C)=Sof(C0AA)=Sof(H0AA)=Sof(H0AB)=Sof(H0AC)=FVAR(1)
 Sof(C8AA)=Sof(C9AA)=Sof(H9AA)=Sof(C0BA)=Sof(C1BA)=Sof(H1BA)=Sof(H1BB)=
 Sof(C7AB)=Sof(H7AA)=Sof(H7AB)=Sof(H7AC)=Sof(C2BA)=Sof(H2BA)=Sof(C3BA)=
 Sof(H3BA)=Sof(C4BA)=Sof(C5BA)=Sof(H5BA)=Sof(H5BB)=Sof(C39)=Sof(H39A)=Sof(H39B)=
 Sof(H39C)=1-FVAR(2)
 Sof(C29)=Sof(C30)=Sof(C34)=Sof(C31)=Sof(H31)=Sof(C32)=Sof(H32)=Sof(C33)=
 Sof(H33)=Sof(C35)=Sof(H35A)=Sof(H35B)=Sof(C37)=Sof(H37A)=Sof(H37B)=Sof(C38)=
 Sof(H38A)=Sof(H38B)=Sof(H38C)=Sof(C36)=Sof(H36A)=Sof(H36B)=Sof(H36C)=FVAR(2)
6.a Secondary CH2 refined with riding coordinates:
 C35(H35A,H35B), C37(H37A,H37B), C27(H27A,H27B), C013(H01A,H01B), C0(H0A,H0B),
 C25(H25A,H25B), C1BA(H1BA,H1BB), C5BA(H5BA,H5BB)
6.b Aromatic/amide H refined with riding coordinates:
 C10(H10), C9(H9), C4(H4), C23(H23), C6(H6), C31(H31), C32(H32), C33(H33),
 C5(H5), C14(H14), C21(H21), C18(H18), C22(H22), C17(H17), C16(H16), C15(H15),
 C2AA(H2AA), C3AA(H3AA), C4AA(H4AA), C9AA(H9AA), C2BA(H2BA), C3BA(H3BA)
6.c Idealised Me refined as rotating group:
 C38(H38A,H38B,H38C), C28(H28A,H28B,H28C), C0AA(H0AA,H0AB,H0AC), C13A(H13A,
 H13B,H13C), C26(H26A,H26B,H26C), C36(H36A,H36B,H36C), C7AB(H7AA,H7AB,H7AC),
 C39(H39A,H39B,H39C)
;
_olex2_submission_special_instructions 'No special instructions were received'
_oxdiff_exptl_absorpt_empirical_details
;
Empirical correction (ABSPACK) includes:
- Absorption correction using spherical harmonics
- Frame scaling
;
_oxdiff_exptl_absorpt_empirical_full_max 2.151
_oxdiff_exptl_absorpt_empirical_full_min 0.674

loop_
_space_group_symop_operation_xyz
'x, y, z'
'-x+1/2, y+1/2, -z+1/2'
'-x, -y, -z'
'x-1/2, -y-1/2, z-1/2'

loop_
_atom_site_label
_atom_site_type_symbol
_atom_site_fract_x
_atom_site_fract_y
_atom_site_fract_z
_atom_site_U_iso_or_equiv
_atom_site_adp_type
_atom_site_occupancy
_atom_site_site_symmetry_order
_atom_site_calc_flag
_atom_site_refinement_flags_posn
_atom_site_refinement_flags_adp
_atom_site_refinement_flags_occupancy
_atom_site_disorder_assembly
_atom_site_disorder_group
Br2 Br 0.45773(11) 0.20199(9) 0.34191(8) 0.0771(4) Uani 1 1 d . . . . .
Br1 Br 0.72549(12) 0.19699(9) 0.27468(8) 0.0777(4) Uani 1 1 d . . . . .
Ni1 Ni 0.59392(14) 0.27329(9) 0.30854(9) 0.0542(5) Uani 1 1 d . . . . .
N1 N 0.6722(7) 0.3717(5) 0.3821(5) 0.057(2) Uani 1 1 d . . . . .
N2 N 0.5086(7) 0.3700(5) 0.2369(5) 0.057(2) Uani 1 1 d . . . . .
C11 C 0.6521(7) 0.5327(5) 0.3733(5) 0.047(2) Uani 1 1 d D U . . .
C3 C 0.5072(8) 0.5299(6) 0.2456(5) 0.055(2) Uani 1 1 d D U . . .
C1 C 0.6324(8) 0.4437(6) 0.3483(6) 0.049(2) Uani 1 1 d . . . . .
C2 C 0.5423(8) 0.4418(6) 0.2666(5) 0.048(2) Uani 1 1 d . . . . .
C12 C 0.5754(7) 0.5794(5) 0.3106(5) 0.050(2) Uani 1 1 d D U . . .
C19 C 0.4245(13) 0.3636(11) 0.1578(10) 0.039(3) Uani 0.638(14) 1 d . U P A 1
C10 C 0.7206(8) 0.5738(5) 0.4429(6) 0.059(3) Uani 1 1 d D U . . .
H10 H 0.773223 0.543313 0.486237 0.071 Uiso 1 1 calc R U . . .
C9 C 0.7094(9) 0.6611(5) 0.4470(6) 0.059(3) Uani 1 1 d D U . . .
H9 H 0.755517 0.689813 0.494671 0.071 Uiso 1 1 calc R U . . .
C8 C 0.6348(8) 0.7086(6) 0.3853(5) 0.057(3) Uani 1 1 d D U . . .
C29 C 0.777(2) 0.3747(17) 0.4542(15) 0.039(4) Uani 0.512(16) 1 d . U P B 1
C4 C 0.4236(9) 0.5669(6) 0.1813(7) 0.074(3) Uani 1 1 d D U . . .
H4 H 0.376876 0.534125 0.136820 0.089 Uiso 1 1 calc R U . . .
C30 C 0.7557(17) 0.3665(14) 0.5252(14) 0.043(4) Uani 0.512(16) 1 d D U P B 1
C7 C 0.5639(8) 0.6670(5) 0.3160(6) 0.062(3) Uani 1 1 d D U . . .
C23 C 0.3594(15) 0.3479(11) 0.0103(10) 0.052(4) Uani 0.638(14) 1 d . U P A 1
H23 H 0.372320 0.341610 -0.039654 0.062 Uiso 0.638(14) 1 calc R U P A 1
C6 C 0.4754(10) 0.7033(7) 0.2496(7) 0.075(3) Uani 1 1 d D U . . .
H6 H 0.460453 0.762169 0.250319 0.090 Uiso 1 1 calc R U . . .
C13 C 0.6280(9) 0.8025(7) 0.3984(7) 0.064(3) Uani 1 1 d D U . . .
C20 C 0.3137(15) 0.3668(12) 0.1583(10) 0.054(4) Uani 0.638(14) 1 d D U P A 1
C34 C 0.882(2) 0.3819(18) 0.4511(14) 0.050(4) Uani 0.512(16) 1 d D U P B 1
C31 C 0.849(2) 0.3629(14) 0.6020(13) 0.044(4) Uani 0.512(16) 1 d . U P B 1
H31 H 0.839660 0.356680 0.653139 0.052 Uiso 0.512(16) 1 calc R U P B 1
C32 C 0.9503(19) 0.3690(14) 0.5967(16) 0.048(4) Uani 0.512(16) 1 d . U P B 1
H32 H 1.012029 0.364076 0.646269 0.058 Uiso 0.512(16) 1 calc R U P B 1
C33 C 0.973(2) 0.3824(17) 0.5231(14) 0.056(5) Uani 0.512(16) 1 d . U P B 1
H33 H 1.045828 0.390988 0.523765 0.068 Uiso 0.512(16) 1 calc R U P B 1
C5 C 0.4109(12) 0.6543(6) 0.1844(8) 0.095(4) Uani 1 1 d D U . . .
H5 H 0.355710 0.681488 0.139999 0.114 Uiso 1 1 calc R U . . .
C24 C 0.4463(15) 0.3545(12) 0.0845(10) 0.049(3) Uani 0.638(14) 1 d D U P A 1
C35 C 0.6411(19) 0.3609(16) 0.5258(13) 0.058(5) Uani 0.512(16) 1 d D U P B 1
H35A H 0.614150 0.302303 0.510516 0.070 Uiso 0.512(16) 1 calc R U P B 1
H35B H 0.593556 0.399050 0.482731 0.070 Uiso 0.512(16) 1 calc R U P B 1
C37 C 0.892(2) 0.4079(18) 0.3724(14) 0.065(5) Uani 0.512(16) 1 d D U P B 1
H37A H 0.865571 0.467062 0.360444 0.078 Uiso 0.512(16) 1 calc R U P B 1
H37B H 0.842594 0.371583 0.328203 0.078 Uiso 0.512(16) 1 calc R U P B 1
C14 C 0.6343(11) 0.8573(7) 0.3379(7) 0.075(3) Uani 1 1 d D U . . .
H14 H 0.643743 0.835643 0.290046 0.091 Uiso 1 1 calc R U . . .
C21 C 0.2258(17) 0.3621(13) 0.0831(14) 0.063(4) Uani 0.638(14) 1 d . U P A 1
H21 H 0.151312 0.366261 0.080048 0.076 Uiso 0.638(14) 1 calc R U P A 1
C18 C 0.6112(11) 0.8316(8) 0.4683(9) 0.082(4) Uani 1 1 d D U . . .
H18 H 0.605837 0.793188 0.508572 0.098 Uiso 1 1 calc R U . . .
C22 C 0.2524(17) 0.3509(12) 0.0113(11) 0.059(4) Uani 0.638(14) 1 d . U P A 1
H22 H 0.192929 0.344929 -0.039426 0.071 Uiso 0.638(14) 1 calc R U P A 1
C17 C 0.6025(13) 0.9183(8) 0.4773(11) 0.101(5) Uani 1 1 d D U . . .
H17 H 0.594141 0.940075 0.525467 0.121 Uiso 1 1 calc R U . . .
C16 C 0.6058(12) 0.9718(10) 0.4182(9) 0.096(4) Uani 1 1 d D U . . .
H16 H 0.593290 1.030420 0.424208 0.116 Uiso 1 1 calc R U . . .
C15 C 0.6265(13) 0.9460(9) 0.3486(9) 0.101(5) Uani 1 1 d D U . . .
H15 H 0.634943 0.985729 0.310366 0.121 Uiso 1 1 calc R U . . .
C27 C 0.2919(17) 0.3838(15) 0.2364(14) 0.080(5) Uani 0.638(14) 1 d D U P A 1
H27A H 0.356790 0.413464 0.275203 0.097 Uiso 0.638(14) 1 calc R U P A 1
H27B H 0.284961 0.328764 0.261302 0.097 Uiso 0.638(14) 1 calc R U P A 1
C013 C 0.5637(15) 0.3570(14) 0.0911(10) 0.063(4) Uani 0.638(14) 1 d D U P A 1
H01A H 0.603660 0.306722 0.121149 0.076 Uiso 0.638(14) 1 calc R U P A 1
H01B H 0.600198 0.408659 0.120717 0.076 Uiso 0.638(14) 1 calc R U P A 1
C38 C 1.0092(19) 0.4021(19) 0.3709(17) 0.071(7) Uani 0.512(16) 1 d D U P B 1
H38A H 1.007210 0.411669 0.315015 0.107 Uiso 0.512(16) 1 calc R U P B 1
H38B H 1.039577 0.345723 0.389447 0.107 Uiso 0.512(16) 1 calc R U P B 1
H38C H 1.055728 0.445286 0.407414 0.107 Uiso 0.512(16) 1 calc R U P B 1
C28 C 0.188(2) 0.4370(19) 0.2262(19) 0.117(7) Uani 0.638(14) 1 d D U P A 1
H28A H 0.194235 0.492159 0.202318 0.176 Uiso 0.638(14) 1 calc R U P A 1
H28B H 0.181526 0.445473 0.279808 0.176 Uiso 0.638(14) 1 calc R U P A 1
H28C H 0.122655 0.407169 0.189933 0.176 Uiso 0.638(14) 1 calc R U P A 1
C0AA C 0.563(3) 0.3575(19) 0.0036(12) 0.116(8) Uani 0.638(14) 1 d D U P A 1
H0AA H 0.487328 0.362260 -0.035066 0.174 Uiso 0.638(14) 1 calc R U P A 1
H0AB H 0.596193 0.304761 -0.006773 0.174 Uiso 0.638(14) 1 calc R U P A 1
H0AC H 0.606597 0.405920 -0.003571 0.174 Uiso 0.638(14) 1 calc R U P A 1
C13A C 0.224(4) 0.461(3) 0.283(3) 0.121(13) Uani 0.362(14) 1 d D U P A 2
H13A H 0.222631 0.503216 0.241774 0.181 Uiso 0.362(14) 1 calc R U P A 2
H13B H 0.272361 0.481031 0.337346 0.181 Uiso 0.362(14) 1 calc R U P A 2
H13C H 0.149058 0.453184 0.283593 0.181 Uiso 0.362(14) 1 calc R U P A 2
C0 C 0.268(4) 0.376(2) 0.264(2) 0.085(7) Uani 0.362(14) 1 d D U P A 2
H0A H 0.336500 0.362751 0.309881 0.102 Uiso 0.362(14) 1 calc R U P A 2
H0B H 0.213230 0.331858 0.262895 0.102 Uiso 0.362(14) 1 calc R U P A 2
C1AA C 0.292(2) 0.367(3) 0.1867(19) 0.066(6) Uani 0.362(14) 1 d D U P A 2
C2AA C 0.197(2) 0.359(2) 0.1156(17) 0.060(5) Uani 0.362(14) 1 d D U P A 2
H2AA H 0.124881 0.360949 0.117169 0.072 Uiso 0.362(14) 1 calc R U P A 2
C3AA C 0.217(3) 0.349(2) 0.042(2) 0.059(6) Uani 0.362(14) 1 d D U P A 2
H3AA H 0.151419 0.341559 -0.004359 0.071 Uiso 0.362(14) 1 calc R U P A 2
C4AA C 0.313(2) 0.348(2) 0.0230(17) 0.050(5) Uani 0.362(14) 1 d D U P A 2
H4AA H 0.315078 0.343937 -0.030692 0.060 Uiso 0.362(14) 1 calc R U P A 2
C5AA C 0.406(2) 0.354(2) 0.0951(14) 0.045(5) Uani 0.362(14) 1 d D U P A 2
C25 C 0.515(3) 0.355(2) 0.085(2) 0.062(6) Uani 0.362(14) 1 d D U P A 2
H25A H 0.511771 0.304389 0.050045 0.074 Uiso 0.362(14) 1 calc R U P A 2
H25B H 0.567419 0.339784 0.139604 0.074 Uiso 0.362(14) 1 calc R U P A 2
C26 C 0.578(3) 0.421(3) 0.053(3) 0.104(10) Uani 0.362(14) 1 d D U P A 2
H26A H 0.534835 0.434968 -0.003833 0.156 Uiso 0.362(14) 1 calc R U P A 2
H26B H 0.649447 0.397283 0.056714 0.156 Uiso 0.362(14) 1 calc R U P A 2
H26C H 0.589674 0.472082 0.086927 0.156 Uiso 0.362(14) 1 calc R U P A 2
C6AA C 0.391(3) 0.366(2) 0.1704(17) 0.045(5) Uani 0.362(14) 1 d D U P A 2
C36 C 0.625(2) 0.383(2) 0.6064(14) 0.099(8) Uani 0.512(16) 1 d D U P B 1
H36A H 0.549213 0.370315 0.601571 0.148 Uiso 0.512(16) 1 calc R U P B 1
H36B H 0.640329 0.443351 0.618275 0.148 Uiso 0.512(16) 1 calc R U P B 1
H36C H 0.676394 0.349172 0.650980 0.148 Uiso 0.512(16) 1 calc R U P B 1
C8AA C 0.7190(19) 0.3572(15) 0.5344(14) 0.045(4) Uani 0.488(16) 1 d D U P B 2
C9AA C 0.807(2) 0.3571(16) 0.6095(15) 0.053(5) Uani 0.488(16) 1 d . U P B 2
H9AA H 0.792011 0.349150 0.658409 0.064 Uiso 0.488(16) 1 calc R U P B 2
C0BA C 0.748(2) 0.3682(19) 0.4636(18) 0.044(5) Uani 0.488(16) 1 d . U P B 2
C1BA C 0.6014(19) 0.3450(13) 0.5283(16) 0.056(5) Uani 0.488(16) 1 d D U P B 2
H1BA H 0.599452 0.311041 0.575378 0.067 Uiso 0.488(16) 1 calc R U P B 2
H1BB H 0.560341 0.313727 0.477442 0.067 Uiso 0.488(16) 1 calc R U P B 2
C7AB C 0.546(2) 0.4315(14) 0.5277(17) 0.083(7) Uani 0.488(16) 1 d D U P B 2
H7AA H 0.566769 0.470944 0.492295 0.124 Uiso 0.488(16) 1 calc R U P B 2
H7AB H 0.570287 0.454270 0.583533 0.124 Uiso 0.488(16) 1 calc R U P B 2
H7AC H 0.465593 0.424462 0.506957 0.124 Uiso 0.488(16) 1 calc R U P B 2
C2BA C 0.914(3) 0.3681(16) 0.6144(16) 0.055(5) Uani 0.488(16) 1 d . U P B 2
H2BA H 0.970300 0.371268 0.667091 0.066 Uiso 0.488(16) 1 calc R U P B 2
C3BA C 0.946(2) 0.3749(17) 0.5441(18) 0.055(5) Uani 0.488(16) 1 d . U P B 2
H3BA H 1.020567 0.375183 0.547983 0.066 Uiso 0.488(16) 1 calc R U P B 2
C4BA C 0.856(2) 0.3814(19) 0.4675(15) 0.052(4) Uani 0.488(16) 1 d D U P B 2
C5BA C 0.886(2) 0.386(2) 0.3924(17) 0.068(6) Uani 0.488(16) 1 d D U P B 2
H5BA H 0.857626 0.440687 0.365209 0.082 Uiso 0.488(16) 1 calc R U P B 2
H5BB H 0.843910 0.340646 0.354808 0.082 Uiso 0.488(16) 1 calc R U P B 2
C39 C 1.007(2) 0.378(3) 0.400(2) 0.093(9) Uani 0.488(16) 1 d D U P B 2
H39A H 1.011958 0.384689 0.345479 0.139 Uiso 0.488(16) 1 calc R U P B 2
H39B H 1.034996 0.322372 0.422051 0.139 Uiso 0.488(16) 1 calc R U P B 2
H39C H 1.050188 0.422533 0.436304 0.139 Uiso 0.488(16) 1 calc R U P B 2

loop_
_atom_site_aniso_label
_atom_site_aniso_U_11
_atom_site_aniso_U_22
_atom_site_aniso_U_33
_atom_site_aniso_U_23
_atom_site_aniso_U_13
_atom_site_aniso_U_12
Br2 0.0740(8) 0.0723(8) 0.0742(8) 0.0135(7) 0.0130(6) 0.0057(6)
Br1 0.0796(9) 0.0764(9) 0.0709(8) 0.0019(7) 0.0191(7) 0.0028(7)
Ni1 0.0615(10) 0.0401(8) 0.0339(8) -0.0023(7) -0.0164(7) -0.0003(7)
N1 0.057(5) 0.054(5) 0.036(4) -0.005(4) -0.012(4) 0.001(4)
N2 0.066(5) 0.047(5) 0.033(4) 0.000(3) -0.012(4) 0.000(4)
C11 0.052(5) 0.051(5) 0.031(4) -0.005(4) 0.006(4) -0.008(4)
C3 0.053(5) 0.050(5) 0.046(5) 0.002(4) -0.002(4) -0.003(4)
C1 0.060(6) 0.043(5) 0.037(5) -0.006(4) 0.008(4) -0.006(4)
C2 0.049(5) 0.047(5) 0.032(5) 0.004(4) -0.006(4) 0.001(4)
C12 0.041(4) 0.046(5) 0.050(5) 0.001(4) -0.001(4) -0.006(4)
C19 0.037(6) 0.043(5) 0.030(6) 0.001(5) 0.002(5) 0.002(5)
C10 0.060(5) 0.053(5) 0.048(5) -0.004(4) -0.002(4) -0.003(4)
C9 0.074(6) 0.051(5) 0.049(5) -0.009(4) 0.017(5) -0.009(5)
C8 0.060(5) 0.051(5) 0.059(5) 0.005(4) 0.019(4) -0.002(4)
C29 0.036(7) 0.047(6) 0.030(6) 0.004(5) 0.008(6) -0.004(6)
C4 0.071(6) 0.055(5) 0.067(6) 0.007(5) -0.011(5) 0.000(5)
C30 0.042(6) 0.048(6) 0.036(6) 0.002(5) 0.011(5) -0.002(6)
C7 0.051(5) 0.054(5) 0.071(6) 0.000(5) 0.007(5) -0.003(4)
C23 0.052(6) 0.054(6) 0.041(6) 0.001(5) 0.007(5) 0.003(6)
C6 0.074(6) 0.054(6) 0.073(6) 0.019(5) -0.002(5) -0.001(5)
C13 0.063(6) 0.058(5) 0.063(6) -0.007(5) 0.011(5) -0.004(5)
C20 0.049(6) 0.059(6) 0.053(6) 0.004(5) 0.015(5) 0.004(5)
C34 0.045(7) 0.059(6) 0.042(7) 0.002(6) 0.010(5) -0.008(6)
C31 0.041(7) 0.052(6) 0.040(6) 0.004(5) 0.018(6) 0.000(6)
C32 0.048(7) 0.057(7) 0.041(7) 0.002(6) 0.017(6) 0.001(6)
C33 0.050(7) 0.064(7) 0.046(7) 0.000(6) 0.007(6) -0.007(6)
C5 0.094(8) 0.067(6) 0.098(8) 0.015(6) 0.004(6) 0.000(6)
C24 0.047(6) 0.056(6) 0.039(5) 0.004(5) 0.011(5) 0.004(6)
C35 0.058(8) 0.065(7) 0.051(7) -0.005(6) 0.018(6) -0.003(7)
C37 0.060(8) 0.069(8) 0.058(8) 0.007(7) 0.012(6) -0.010(7)
C14 0.082(7) 0.064(6) 0.068(6) -0.005(5) 0.011(5) -0.009(5)
C21 0.062(7) 0.063(6) 0.059(7) -0.002(6) 0.015(6) 0.008(6)
C18 0.079(7) 0.079(7) 0.085(7) -0.014(6) 0.024(6) 0.001(6)
C22 0.055(7) 0.061(6) 0.054(7) 0.000(6) 0.011(6) 0.003(6)
C17 0.100(8) 0.094(8) 0.107(8) -0.019(7) 0.035(7) 0.005(7)
C16 0.099(8) 0.073(7) 0.101(8) -0.007(7) 0.016(7) 0.005(6)
C15 0.107(8) 0.075(7) 0.098(8) 0.001(6) 0.007(7) -0.011(6)
C27 0.079(7) 0.085(7) 0.077(8) 0.003(7) 0.027(6) 0.002(6)
C013 0.057(7) 0.075(7) 0.053(7) 0.009(6) 0.014(6) 0.000(7)
C38 0.070(12) 0.072(13) 0.056(12) -0.002(10) 0.004(10) -0.018(10)
C28 0.105(11) 0.133(14) 0.120(14) 0.003(12) 0.048(11) 0.032(9)
C0AA 0.139(15) 0.125(15) 0.081(12) 0.022(11) 0.036(11) -0.003(13)
C13A 0.122(18) 0.121(18) 0.114(19) -0.012(15) 0.036(15) 0.008(15)
C0 0.087(10) 0.084(9) 0.080(10) 0.003(8) 0.025(7) 0.008(8)
C1AA 0.064(8) 0.064(7) 0.063(8) 0.002(7) 0.015(6) 0.004(7)
C2AA 0.055(8) 0.059(8) 0.057(8) 0.005(7) 0.010(6) 0.001(7)
C3AA 0.057(8) 0.060(8) 0.055(8) -0.001(7) 0.013(7) 0.003(7)
C4AA 0.049(8) 0.053(7) 0.046(7) 0.000(6) 0.012(6) 0.002(7)
C5AA 0.047(7) 0.048(6) 0.039(7) 0.002(6) 0.012(6) -0.002(6)
C25 0.061(9) 0.067(8) 0.053(8) 0.009(7) 0.015(7) -0.004(8)
C26 0.107(16) 0.100(16) 0.091(15) 0.012(13) 0.020(13) -0.004(14)
C6AA 0.044(8) 0.047(7) 0.040(8) 0.003(6) 0.009(6) -0.001(7)
C36 0.089(13) 0.125(14) 0.083(13) -0.005(12) 0.032(11) -0.008(12)
C8AA 0.048(7) 0.048(6) 0.036(6) -0.003(5) 0.012(6) -0.002(6)
C9AA 0.054(8) 0.052(7) 0.046(7) 0.006(6) 0.009(6) 0.000(7)
C0BA 0.044(8) 0.048(7) 0.035(7) 0.000(6) 0.010(6) -0.004(7)
C1BA 0.061(8) 0.062(8) 0.050(7) 0.000(6) 0.024(6) -0.009(7)
C7AB 0.086(13) 0.078(12) 0.080(13) 0.002(11) 0.025(10) -0.007(11)
C2BA 0.049(8) 0.059(7) 0.050(7) 0.003(6) 0.010(6) -0.001(7)
C3BA 0.049(7) 0.063(7) 0.046(7) -0.001(6) 0.009(6) -0.006(6)
C4BA 0.046(7) 0.058(6) 0.046(7) -0.003(6) 0.008(5) -0.006(6)
C5BA 0.061(7) 0.071(8) 0.064(8) 0.007(7) 0.011(6) -0.015(7)
C39 0.083(13) 0.101(15) 0.088(15) -0.008(13) 0.023(12) -0.005(12)

loop_
_atom_type_symbol
_atom_type_description
_atom_type_scat_dispersion_real
_atom_type_scat_dispersion_imag
_atom_type_scat_source
C C 0.0181 0.0091 'International Tables Vol C Tables 4.2.6.8 and 6.1.1.4'
H H 0.0000 0.0000 'International Tables Vol C Tables 4.2.6.8 and 6.1.1.4'
Br Br -0.6763 1.2805 'International Tables Vol C Tables 4.2.6.8 and 6.1.1.4'
N N 0.0311 0.0180 'International Tables Vol C Tables 4.2.6.8 and 6.1.1.4'
Ni Ni -3.0029 0.5091 'International Tables Vol C Tables 4.2.6.8 and 6.1.1.4'

loop_
_geom_angle_atom_site_label_1
_geom_angle_atom_site_label_2
_geom_angle_atom_site_label_3
_geom_angle
_geom_angle_site_symmetry_1
_geom_angle_site_symmetry_3
_geom_angle_publ_flag
Br1 Ni1 Br2 120.09(8) . . ?
N1 Ni1 Br2 117.4(3) . . ?
N1 Ni1 Br1 107.9(3) . . ?
N2 Ni1 Br2 102.8(3) . . ?
N2 Ni1 Br1 121.2(3) . . ?
N2 Ni1 N1 81.8(3) . . ?
C1 N1 Ni1 110.5(6) . . ?
C1 N1 C29 116.9(13) . . ?
C1 N1 C0BA 120.9(14) . . ?
C29 N1 Ni1 131.1(12) . . ?
C0BA N1 Ni1 128.0(13) . . ?
C2 N2 Ni1 112.9(6) . . ?
C2 N2 C19 119.8(10) . . ?
C2 N2 C6AA 116.5(15) . . ?
C19 N2 Ni1 127.1(9) . . ?
C6AA N2 Ni1 127.3(14) . . ?
C12 C11 C1 105.7(7) . . ?
C10 C11 C1 134.3(8) . . ?
C10 C11 C12 119.8(8) . . ?
C12 C3 C2 105.9(7) . . ?
C4 C3 C2 133.4(8) . . ?
C4 C3 C12 120.6(9) . . ?
N1 C1 C11 134.6(8) . . ?
N1 C1 C2 117.9(8) . . ?
C11 C1 C2 107.4(8) . . ?
N2 C2 C3 135.9(8) . . ?
N2 C2 C1 116.9(8) . . ?
C3 C2 C1 106.7(7) . . ?
C11 C12 C3 114.2(7) . . ?
C7 C12 C11 122.1(8) . . ?
C7 C12 C3 123.6(8) . . ?
N2 C19 C20 114.3(14) . . ?
C24 C19 N2 123.7(13) . . ?
C24 C19 C20 122.0(13) . . ?
C11 C10 H10 121.2 . . ?
C11 C10 C9 117.5(9) . . ?
C9 C10 H10 121.2 . . ?
C10 C9 H9 118.2 . . ?
C8 C9 C10 123.6(9) . . ?
C8 C9 H9 118.2 . . ?
C9 C8 C7 118.9(9) . . ?
C9 C8 C13 118.4(8) . . ?
C7 C8 C13 122.5(8) . . ?
C30 C29 N1 110.6(17) . . ?
C30 C29 C34 124(2) . . ?
C34 C29 N1 125.5(19) . . ?
C3 C4 H4 121.4 . . ?
C3 C4 C5 117.1(10) . . ?
C5 C4 H4 121.4 . . ?
C29 C30 C31 118.1(18) . . ?
C29 C30 C35 122(2) . . ?
C31 C30 C35 120(2) . . ?
C12 C7 C8 118.0(9) . . ?
C12 C7 C6 114.6(8) . . ?
C8 C7 C6 127.3(9) . . ?
C24 C23 H23 121.1 . . ?
C24 C23 C22 117.8(16) . . ?
C22 C23 H23 121.1 . . ?
C7 C6 H6 119.3 . . ?
C5 C6 C7 121.4(11) . . ?
C5 C6 H6 119.3 . . ?
C14 C13 C8 118.2(10) . . ?
C14 C13 C18 122.2(11) . . ?
C18 C13 C8 119.6(10) . . ?
C19 C20 C27 121.2(15) . . ?
C21 C20 C19 118.1(16) . . ?
C21 C20 C27 120.4(18) . . ?
C29 C34 C37 118(2) . . ?
C33 C34 C29 120(2) . . ?
C33 C34 C37 121(2) . . ?
C30 C31 H31 121.8 . . ?
C32 C31 C30 116(2) . . ?
C32 C31 H31 121.8 . . ?
C31 C32 H32 117.1 . . ?
C31 C32 C33 126(2) . . ?
C33 C32 H32 117.1 . . ?
C34 C33 C32 116(2) . . ?
C34 C33 H33 122.0 . . ?
C32 C33 H33 122.0 . . ?
C4 C5 H5 118.7 . . ?
C6 C5 C4 122.7(12) . . ?
C6 C5 H5 118.7 . . ?
C19 C24 C013 117.1(13) . . ?
C23 C24 C19 119.8(15) . . ?
C23 C24 C013 123.0(16) . . ?
C30 C35 H35A 108.1 . . ?
C30 C35 H35B 108.1 . . ?
C30 C35 C36 117(2) . . ?
H35A C35 H35B 107.3 . . ?
C36 C35 H35A 108.1 . . ?
C36 C35 H35B 108.1 . . ?
C34 C37 H37A 108.7 . . ?
C34 C37 H37B 108.7 . . ?
C34 C37 C38 114(2) . . ?
H37A C37 H37B 107.6 . . ?
C38 C37 H37A 108.7 . . ?
C38 C37 H37B 108.7 . . ?
C13 C14 H14 120.5 . . ?
C13 C14 C15 119.0(12) . . ?
C15 C14 H14 120.5 . . ?
C20 C21 H21 121.2 . . ?
C20 C21 C22 117.5(18) . . ?
C22 C21 H21 121.2 . . ?
C13 C18 H18 121.0 . . ?
C17 C18 C13 118.0(14) . . ?
C17 C18 H18 121.0 . . ?
C23 C22 C21 124.7(17) . . ?
C23 C22 H22 117.7 . . ?
C21 C22 H22 117.7 . . ?
C18 C17 H17 119.8 . . ?
C16 C17 C18 120.4(15) . . ?
C16 C17 H17 119.8 . . ?
C17 C16 H16 118.2 . . ?
C17 C16 C15 123.6(15) . . ?
C15 C16 H16 118.2 . . ?
C14 C15 H15 121.7 . . ?
C16 C15 C14 116.6(14) . . ?
C16 C15 H15 121.7 . . ?
C20 C27 H27A 108.4 . . ?
C20 C27 H27B 108.4 . . ?
C20 C27 C28 115.3(19) . . ?
H27A C27 H27B 107.5 . . ?
C28 C27 H27A 108.4 . . ?
C28 C27 H27B 108.4 . . ?
C24 C013 H01A 110.4 . . ?
C24 C013 H01B 110.4 . . ?
C24 C013 C0AA 106.5(17) . . ?
H01A C013 H01B 108.6 . . ?
C0AA C013 H01A 110.4 . . ?
C0AA C013 H01B 110.4 . . ?
C37 C38 H38A 109.5 . . ?
C37 C38 H38B 109.5 . . ?
C37 C38 H38C 109.5 . . ?
H38A C38 H38B 109.5 . . ?
H38A C38 H38C 109.5 . . ?
H38B C38 H38C 109.5 . . ?
C27 C28 H28A 109.5 . . ?
C27 C28 H28B 109.5 . . ?
C27 C28 H28C 109.5 . . ?
H28A C28 H28B 109.5 . . ?
H28A C28 H28C 109.5 . . ?
H28B C28 H28C 109.5 . . ?
C013 C0AA H0AA 109.5 . . ?
C013 C0AA H0AB 109.5 . . ?
C013 C0AA H0AC 109.5 . . ?
H0AA C0AA H0AB 109.5 . . ?
H0AA C0AA H0AC 109.5 . . ?
H0AB C0AA H0AC 109.5 . . ?
H13A C13A H13B 109.5 . . ?
H13A C13A H13C 109.5 . . ?
H13B C13A H13C 109.5 . . ?
C0 C13A H13A 109.5 . . ?
C0 C13A H13B 109.5 . . ?
C0 C13A H13C 109.5 . . ?
C13A C0 H0A 107.4 . . ?
C13A C0 H0B 107.4 . . ?
H0A C0 H0B 106.9 . . ?
C1AA C0 C13A 120(4) . . ?
C1AA C0 H0A 107.4 . . ?
C1AA C0 H0B 107.4 . . ?
C2AA C1AA C0 114(3) . . ?
C2AA C1AA C6AA 113(3) . . ?
C6AA C1AA C0 133(3) . . ?
C1AA C2AA H2AA 122.1 . . ?
C3AA C2AA C1AA 116(3) . . ?
C3AA C2AA H2AA 122.1 . . ?
C2AA C3AA H3AA 113.4 . . ?
C4AA C3AA C2AA 133(3) . . ?
C4AA C3AA H3AA 113.4 . . ?
C3AA C4AA H4AA 125.2 . . ?
C3AA C4AA C5AA 110(3) . . ?
C5AA C4AA H4AA 125.2 . . ?
C4AA C5AA C25 116(3) . . ?
C4AA C5AA C6AA 120(3) . . ?
C6AA C5AA C25 124(3) . . ?
C5AA C25 H25A 103.6 . . ?
C5AA C25 H25B 103.6 . . ?
C5AA C25 C26 134(3) . . ?
H25A C25 H25B 105.3 . . ?
C26 C25 H25A 103.6 . . ?
C26 C25 H25B 103.6 . . ?
C25 C26 H26A 109.5 . . ?
C25 C26 H26B 109.5 . . ?
C25 C26 H26C 109.5 . . ?
H26A C26 H26B 109.5 . . ?
H26A C26 H26C 109.5 . . ?
H26B C26 H26C 109.5 . . ?
C1AA C6AA N2 125(2) . . ?
C5AA C6AA N2 106(2) . . ?
C5AA C6AA C1AA 129(3) . . ?
C35 C36 H36A 109.5 . . ?
C35 C36 H36B 109.5 . . ?
C35 C36 H36C 109.5 . . ?
H36A C36 H36B 109.5 . . ?
H36A C36 H36C 109.5 . . ?
H36B C36 H36C 109.5 . . ?
C9AA C8AA C0BA 116(2) . . ?
C9AA C8AA C1BA 122(2) . . ?
C0BA C8AA C1BA 122(2) . . ?
C8AA C9AA H9AA 119.1 . . ?
C2BA C9AA C8AA 122(2) . . ?
C2BA C9AA H9AA 119.1 . . ?
N1 C0BA C8AA 125(2) . . ?
C4BA C0BA N1 112(2) . . ?
C4BA C0BA C8AA 123(2) . . ?
C8AA C1BA H1BA 109.6 . . ?
C8AA C1BA H1BB 109.6 . . ?
C8AA C1BA C7AB 110.3(19) . . ?
H1BA C1BA H1BB 108.1 . . ?
C7AB C1BA H1BA 109.6 . . ?
C7AB C1BA H1BB 109.6 . . ?
C1BA C7AB H7AA 109.5 . . ?
C1BA C7AB H7AB 109.5 . . ?
C1BA C7AB H7AC 109.5 . . ?
H7AA C7AB H7AB 109.5 . . ?
H7AA C7AB H7AC 109.5 . . ?
H7AB C7AB H7AC 109.5 . . ?
C9AA C2BA H2BA 118.4 . . ?
C9AA C2BA C3BA 123(3) . . ?
C3BA C2BA H2BA 118.4 . . ?
C2BA C3BA H3BA 122.4 . . ?
C2BA C3BA C4BA 115(2) . . ?
C4BA C3BA H3BA 122.4 . . ?
C0BA C4BA C3BA 120(2) . . ?
C0BA C4BA C5BA 122(2) . . ?
C3BA C4BA C5BA 117(2) . . ?
C4BA C5BA H5BA 107.4 . . ?
C4BA C5BA H5BB 107.4 . . ?
C4BA C5BA C39 120(3) . . ?
H5BA C5BA H5BB 106.9 . . ?
C39 C5BA H5BA 107.4 . . ?
C39 C5BA H5BB 107.4 . . ?
C5BA C39 H39A 109.5 . . ?
C5BA C39 H39B 109.5 . . ?
C5BA C39 H39C 109.5 . . ?
H39A C39 H39B 109.5 . . ?
H39A C39 H39C 109.5 . . ?
H39B C39 H39C 109.5 . . ?

loop_
_geom_bond_atom_site_label_1
_geom_bond_atom_site_label_2
_geom_bond_distance
_geom_bond_site_symmetry_2
_geom_bond_publ_flag
Br2 Ni1 2.335(2) . ?
Br1 Ni1 2.329(2) . ?
Ni1 N1 2.041(8) . ?
Ni1 N2 2.033(8) . ?
N1 C1 1.300(12) . ?
N1 C29 1.49(2) . ?
N1 C0BA 1.42(3) . ?
N2 C2 1.257(12) . ?
N2 C19 1.427(16) . ?
N2 C6AA 1.55(3) . ?
C11 C1 1.465(12) . ?
C11 C12 1.398(8) . ?
C11 C10 1.384(8) . ?
C3 C2 1.467(13) . ?
C3 C12 1.403(8) . ?
C3 C4 1.383(8) . ?
C1 C2 1.490(11) . ?
C12 C7 1.396(8) . ?
C19 C20 1.44(2) . ?
C19 C24 1.41(2) . ?
C10 H10 0.9500 . ?
C10 C9 1.390(8) . ?
C9 H9 0.9500 . ?
C9 C8 1.383(8) . ?
C8 C7 1.397(8) . ?
C8 C13 1.507(14) . ?
C29 C30 1.37(3) . ?
C29 C34 1.40(3) . ?
C4 H4 0.9500 . ?
C4 C5 1.391(9) . ?
C30 C31 1.46(3) . ?
C30 C35 1.491(17) . ?
C7 C6 1.429(14) . ?
C23 H23 0.9500 . ?
C23 C24 1.39(2) . ?
C23 C22 1.39(2) . ?
C6 H6 0.9500 . ?
C6 C5 1.384(9) . ?
C13 C14 1.390(9) . ?
C13 C18 1.392(16) . ?
C20 C21 1.40(2) . ?
C20 C27 1.511(17) . ?
C34 C33 1.38(3) . ?
C34 C37 1.482(18) . ?
C31 H31 0.9500 . ?
C31 C32 1.35(3) . ?
C32 H32 0.9500 . ?
C32 C33 1.43(3) . ?
C33 H33 0.9500 . ?
C5 H5 0.9500 . ?
C24 C013 1.484(16) . ?
C35 H35A 0.9900 . ?
C35 H35B 0.9900 . ?
C35 C36 1.533(10) . ?
C37 H37A 0.9900 . ?
C37 H37B 0.9900 . ?
C37 C38 1.532(10) . ?
C14 H14 0.9500 . ?
C14 C15 1.420(18) . ?
C21 H21 0.9500 . ?
C21 C22 1.42(3) . ?
C18 H18 0.9500 . ?
C18 C17 1.385(9) . ?
C22 H22 0.9500 . ?
C17 H17 0.9500 . ?
C17 C16 1.35(2) . ?
C16 H16 0.9500 . ?
C16 C15 1.397(9) . ?
C15 H15 0.9500 . ?
C27 H27A 0.9900 . ?
C27 H27B 0.9900 . ?
C27 C28 1.540(10) . ?
C013 H01A 0.9900 . ?
C013 H01B 0.9900 . ?
C013 C0AA 1.529(10) . ?
C38 H38A 0.9800 . ?
C38 H38B 0.9800 . ?
C38 H38C 0.9800 . ?
C28 H28A 0.9800 . ?
C28 H28B 0.9800 . ?
C28 H28C 0.9800 . ?
C0AA H0AA 0.9800 . ?
C0AA H0AB 0.9800 . ?
C0AA H0AC 0.9800 . ?
C13A H13A 0.9800 . ?
C13A H13B 0.9800 . ?
C13A H13C 0.9800 . ?
C13A C0 1.542(10) . ?
C0 H0A 0.9900 . ?
C0 H0B 0.9900 . ?
C0 C1AA 1.492(19) . ?
C1AA C2AA 1.407(19) . ?
C1AA C6AA 1.409(19) . ?
C2AA H2AA 0.9500 . ?
C2AA C3AA 1.405(19) . ?
C3AA H3AA 0.9500 . ?
C3AA C4AA 1.397(19) . ?
C4AA H4AA 0.9500 . ?
C4AA C5AA 1.401(19) . ?
C5AA C25 1.490(19) . ?
C5AA C6AA 1.409(19) . ?
C25 H25A 0.9900 . ?
C25 H25B 0.9900 . ?
C25 C26 1.541(10) . ?
C26 H26A 0.9800 . ?
C26 H26B 0.9800 . ?
C26 H26C 0.9800 . ?
C36 H36A 0.9800 . ?
C36 H36B 0.9800 . ?
C36 H36C 0.9800 . ?
C8AA C9AA 1.40(3) . ?
C8AA C0BA 1.43(3) . ?
C8AA C1BA 1.502(17) . ?
C9AA H9AA 0.9500 . ?
C9AA C2BA 1.37(3) . ?
C0BA C4BA 1.39(3) . ?
C1BA H1BA 0.9900 . ?
C1BA H1BB 0.9900 . ?
C1BA C7AB 1.540(10) . ?
C7AB H7AA 0.9800 . ?
C7AB H7AB 0.9800 . ?
C7AB H7AC 0.9800 . ?
C2BA H2BA 0.9500 . ?
C2BA C3BA 1.43(4) . ?
C3BA H3BA 0.9500 . ?
C3BA C4BA 1.43(4) . ?
C4BA C5BA 1.495(18) . ?
C5BA H5BA 0.9900 . ?
C5BA H5BB 0.9900 . ?
C5BA C39 1.532(10) . ?
C39 H39A 0.9800 . ?
C39 H39B 0.9800 . ?
C39 H39C 0.9800 . ?

loop_
_geom_torsion_atom_site_label_1
_geom_torsion_atom_site_label_2
_geom_torsion_atom_site_label_3
_geom_torsion_atom_site_label_4
_geom_torsion
_geom_torsion_site_symmetry_1
_geom_torsion_site_symmetry_2
_geom_torsion_site_symmetry_3
_geom_torsion_site_symmetry_4
_geom_torsion_publ_flag
Ni1 N1 C1 C11 176.8(10) . . . . ?
Ni1 N1 C1 C2 -0.2(12) . . . . ?
Ni1 N1 C29 C30 -94(2) . . . . ?
Ni1 N1 C29 C34 84(3) . . . . ?
Ni1 N1 C0BA C8AA -79(3) . . . . ?
Ni1 N1 C0BA C4BA 104(2) . . . . ?
Ni1 N2 C2 C3 -174.1(11) . . . . ?
Ni1 N2 C2 C1 -2.7(13) . . . . ?
Ni1 N2 C19 C20 97.9(15) . . . . ?
Ni1 N2 C19 C24 -82.0(19) . . . . ?
Ni1 N2 C6AA C1AA 79(4) . . . . ?
Ni1 N2 C6AA C5AA -96(2) . . . . ?
N1 C1 C2 N2 2.1(15) . . . . ?
N1 C1 C2 C3 175.8(10) . . . . ?
N1 C29 C30 C31 176.4(18) . . . . ?
N1 C29 C30 C35 -3(3) . . . . ?
N1 C29 C34 C33 -179(2) . . . . ?
N1 C29 C34 C37 15(4) . . . . ?
N1 C0BA C4BA C3BA -176(2) . . . . ?
N1 C0BA C4BA C5BA -8(4) . . . . ?
N2 C19 C20 C21 179.1(16) . . . . ?
N2 C19 C20 C27 5(2) . . . . ?
N2 C19 C24 C23 179.4(15) . . . . ?
N2 C19 C24 C013 -4(3) . . . . ?
C11 C1 C2 N2 -175.7(10) . . . . ?
C11 C1 C2 C3 -2.0(11) . . . . ?
C11 C12 C7 C8 2.5(17) . . . . ?
C11 C12 C7 C6 -174.8(11) . . . . ?
C11 C10 C9 C8 -0.6(18) . . . . ?
C3 C12 C7 C8 177.8(11) . . . . ?
C3 C12 C7 C6 0.5(17) . . . . ?
C3 C4 C5 C6 -2(2) . . . . ?
C1 N1 C29 C30 101(2) . . . . ?
C1 N1 C29 C34 -81(3) . . . . ?
C1 N1 C0BA C8AA 92(3) . . . . ?
C1 N1 C0BA C4BA -85(3) . . . . ?
C1 C11 C12 C3 -0.7(13) . . . . ?
C1 C11 C12 C7 175.1(10) . . . . ?
C1 C11 C10 C9 -174.7(11) . . . . ?
C2 N2 C19 C20 -87.2(18) . . . . ?
C2 N2 C19 C24 92.9(19) . . . . ?
C2 N2 C6AA C1AA -79(4) . . . . ?
C2 N2 C6AA C5AA 106(2) . . . . ?
C2 C3 C12 C11 -0.6(13) . . . . ?
C2 C3 C12 C7 -176.2(11) . . . . ?
C2 C3 C4 C5 176.1(13) . . . . ?
C12 C11 C1 N1 -175.6(12) . . . . ?
C12 C11 C1 C2 1.6(11) . . . . ?
C12 C11 C10 C9 0.0(16) . . . . ?
C12 C3 C2 N2 173.5(13) . . . . ?
C12 C3 C2 C1 1.5(12) . . . . ?
C12 C3 C4 C5 0(2) . . . . ?
C12 C7 C6 C5 -2.7(19) . . . . ?
C19 N2 C2 C3 10(2) . . . . ?
C19 N2 C2 C1 -178.3(11) . . . . ?
C19 C20 C21 C22 3(3) . . . . ?
C19 C20 C27 C28 144(2) . . . . ?
C19 C24 C013 C0AA -172.9(19) . . . . ?
C10 C11 C1 N1 0(2) . . . . ?
C10 C11 C1 C2 176.8(12) . . . . ?
C10 C11 C12 C3 -176.7(10) . . . . ?
C10 C11 C12 C7 -1.0(17) . . . . ?
C10 C9 C8 C7 2.1(18) . . . . ?
C10 C9 C8 C13 177.9(11) . . . . ?
C9 C8 C7 C12 -3.0(17) . . . . ?
C9 C8 C7 C6 174.0(12) . . . . ?
C9 C8 C13 C14 129.1(12) . . . . ?
C9 C8 C13 C18 -53.4(16) . . . . ?
C8 C7 C6 C5 -179.8(13) . . . . ?
C8 C13 C14 C15 179.1(11) . . . . ?
C8 C13 C18 C17 -178.4(12) . . . . ?
C29 N1 C1 C11 -16(2) . . . . ?
C29 N1 C1 C2 167.3(13) . . . . ?
C29 C30 C31 C32 1(3) . . . . ?
C29 C30 C35 C36 -159(3) . . . . ?
C29 C34 C33 C32 4(4) . . . . ?
C29 C34 C37 C38 -172(2) . . . . ?
C4 C3 C2 N2 -3(2) . . . . ?
C4 C3 C2 C1 -175.1(13) . . . . ?
C4 C3 C12 C11 176.6(11) . . . . ?
C4 C3 C12 C7 0.9(18) . . . . ?
C30 C29 C34 C33 -1(4) . . . . ?
C30 C29 C34 C37 -168(3) . . . . ?
C30 C31 C32 C33 3(4) . . . . ?
C7 C8 C13 C14 -55.2(16) . . . . ?
C7 C8 C13 C18 122.2(13) . . . . ?
C7 C6 C5 C4 4(2) . . . . ?
C23 C24 C013 C0AA 4(3) . . . . ?
C13 C8 C7 C12 -178.6(10) . . . . ?
C13 C8 C7 C6 -1.6(19) . . . . ?
C13 C14 C15 C16 -4(2) . . . . ?
C13 C18 C17 C16 3(2) . . . . ?
C20 C19 C24 C23 0(3) . . . . ?
C20 C19 C24 C013 176.5(17) . . . . ?
C20 C21 C22 C23 -3(3) . . . . ?
C34 C29 C30 C31 -2(4) . . . . ?
C34 C29 C30 C35 179(2) . . . . ?
C31 C30 C35 C36 21(3) . . . . ?
C31 C32 C33 C34 -6(4) . . . . ?
C33 C34 C37 C38 22(4) . . . . ?
C24 C19 C20 C21 -1(3) . . . . ?
C24 C19 C20 C27 -174.8(18) . . . . ?
C24 C23 C22 C21 2(3) . . . . ?
C35 C30 C31 C32 -180(2) . . . . ?
C37 C34 C33 C32 170(3) . . . . ?
C14 C13 C18 C17 -1(2) . . . . ?
C21 C20 C27 C28 -29(3) . . . . ?
C18 C13 C14 C15 1.8(19) . . . . ?
C18 C17 C16 C15 -5(3) . . . . ?
C22 C23 C24 C19 0(3) . . . . ?
C22 C23 C24 C013 -176.6(18) . . . . ?
C17 C16 C15 C14 6(2) . . . . ?
C27 C20 C21 C22 176.4(18) . . . . ?
C13A C0 C1AA C2AA -75(5) . . . . ?
C13A C0 C1AA C6AA 103(6) . . . . ?
C0 C1AA C2AA C3AA -179(3) . . . . ?
C0 C1AA C6AA N2 4(7) . . . . ?
C0 C1AA C6AA C5AA 177(4) . . . . ?
C1AA C2AA C3AA C4AA -3(6) . . . . ?
C2AA C1AA C6AA N2 -177(3) . . . . ?
C2AA C1AA C6AA C5AA -4(6) . . . . ?
C2AA C3AA C4AA C5AA 4(5) . . . . ?
C3AA C4AA C5AA C25 -179(3) . . . . ?
C3AA C4AA C5AA C6AA -5(4) . . . . ?
C4AA C5AA C25 C26 73(6) . . . . ?
C4AA C5AA C6AA N2 -180(3) . . . . ?
C4AA C5AA C6AA C1AA 6(6) . . . . ?
C25 C5AA C6AA N2 -6(4) . . . . ?
C25 C5AA C6AA C1AA 180(4) . . . . ?
C6AA N2 C2 C3 -13(2) . . . . ?
C6AA N2 C2 C1 158.2(13) . . . . ?
C6AA C1AA C2AA C3AA 2(5) . . . . ?
C6AA C5AA C25 C26 -101(5) . . . . ?
C8AA C9AA C2BA C3BA -4(4) . . . . ?
C8AA C0BA C4BA C3BA 7(4) . . . . ?
C8AA C0BA C4BA C5BA 175(3) . . . . ?
C9AA C8AA C0BA N1 -179(2) . . . . ?
C9AA C8AA C0BA C4BA -3(4) . . . . ?
C9AA C8AA C1BA C7AB 93(3) . . . . ?
C9AA C2BA C3BA C4BA 8(4) . . . . ?
C0BA N1 C1 C11 5(2) . . . . ?
C0BA N1 C1 C2 -172.4(15) . . . . ?
C0BA C8AA C9AA C2BA 1(4) . . . . ?
C0BA C8AA C1BA C7AB -88(3) . . . . ?
C0BA C4BA C5BA C39 -165(3) . . . . ?
C1BA C8AA C9AA C2BA 180(2) . . . . ?
C1BA C8AA C0BA N1 2(4) . . . . ?
C1BA C8AA C0BA C4BA 179(3) . . . . ?
C2BA C3BA C4BA C0BA -10(4) . . . . ?
C2BA C3BA C4BA C5BA -178(3) . . . . ?
C3BA C4BA C5BA C39 4(4) . . . . ?
